data_4311099
loop_
_publ_author_name
'Andreas Stasch'
'Herbert W. Roesky'
'Denis Vidovic'
'J\"org Magull'
'Hans-Georg Schmidt'
'Mathias Noltemeyer'

_publ_section_title
;
 Synthesis of Carbaalane Halogen Derivatives
;
_journal_name_full 'Inorganic Chemistry'
_journal_page_first 3625
_journal_page_last 3630
_journal_paper_doi 10.1021/ic035460i
_journal_volume 43
_journal_year 2004
_chemical_formula_sum 'C54 H108 Al8 I6 N2 Si6'
_chemical_formula_weight 1931.20
_chemical_name_systematic
; 
 ? 
;
_space_group_IT_number 148
_symmetry_cell_setting rhombohedral
_symmetry_space_group_name_Hall '-R 3'
_symmetry_space_group_name_H-M 'R -3 :H'
_atom_sites_solution_hydrogens geom
_atom_sites_solution_primary direct
_atom_sites_solution_secondary difmap
_audit_creation_method SHELXL-97
_cell_angle_alpha 90.00
_cell_angle_beta 90.00
_cell_angle_gamma 120.00
_cell_formula_units_Z 3
_cell_length_a 15.4323(10)
_cell_length_b 15.4323(10)
_cell_length_c 29.624(2)
_cell_measurement_temperature 133(2)
_cell_volume 6109.9(7)
_computing_structure_refinement 'SHELXL-97 (Sheldrick, 1997)'
_computing_structure_solution 'SHELXS-97 (Sheldrick, 1990)'
_diffrn_ambient_temperature 133(2)
_diffrn_measured_fraction_theta_full 0.996
_diffrn_measured_fraction_theta_max 0.996
_diffrn_radiation_monochromator graphite
_diffrn_radiation_source 'fine-focus sealed tube'
_diffrn_radiation_type MoK\a
_diffrn_radiation_wavelength 0.71073
_diffrn_reflns_av_R_equivalents 0.0427
_diffrn_reflns_av_sigmaI/netI 0.0156
_diffrn_reflns_limit_h_max 18
_diffrn_reflns_limit_h_min -18
_diffrn_reflns_limit_k_max 18
_diffrn_reflns_limit_k_min -18
_diffrn_reflns_limit_l_max 35
_diffrn_reflns_limit_l_min -35
_diffrn_reflns_number 22379
_diffrn_reflns_theta_full 25.35
_diffrn_reflns_theta_max 25.35
_diffrn_reflns_theta_min 1.67
_exptl_absorpt_coefficient_mu 2.494
_exptl_absorpt_correction_T_max 0.6353
_exptl_absorpt_correction_T_min 0.4353
_exptl_crystal_density_diffrn 1.575
_exptl_crystal_density_method 'not measured'
_exptl_crystal_F_000 2856
_exptl_crystal_size_max 0.40
_exptl_crystal_size_mid 0.20
_exptl_crystal_size_min 0.20
_refine_diff_density_max 0.402
_refine_diff_density_min -0.421
_refine_diff_density_rms 0.052
_refine_ls_extinction_coef 0.000073(18)
_refine_ls_extinction_expression Fc^*^=kFc[1+0.001xFc^2^\l^3^/sin(2\q)]^-1/4^
_refine_ls_extinction_method SHELXL
_refine_ls_goodness_of_fit_ref 1.089
_refine_ls_hydrogen_treatment mixed
_refine_ls_matrix_type full
_refine_ls_number_parameters 128
_refine_ls_number_reflns 2479
_refine_ls_number_restraints 0
_refine_ls_restrained_S_all 1.089
_refine_ls_R_factor_all 0.0168
_refine_ls_R_factor_gt 0.0153
_refine_ls_shift/su_max 0.002
_refine_ls_shift/su_mean 0.000
_refine_ls_structure_factor_coef Fsqd
_refine_ls_weighting_details 'calc w=1/[\s^2^(Fo^2^)+(0.0156P)^2^+10.2700P] where P=(Fo^2^+2Fc^2^)/3'
_refine_ls_weighting_scheme calc
_refine_ls_wR_factor_gt 0.0374
_refine_ls_wR_factor_ref 0.0380
_reflns_number_gt 2366
_reflns_number_total 2479
_reflns_threshold_expression >2sigma(I)
_cod_data_source_file ic035460isi20040216_055410_1.cif
_cod_data_source_block r1118_cmpd11
_cod_original_cell_volume 6109.8(7)
_cod_original_sg_symbol_H-M 'R -3'
_cod_database_code 4311099

loop_
_symmetry_equiv_pos_as_xyz
'x, y, z'
'-y, x-y, z'
'-x+y, -x, z'
'x+2/3, y+1/3, z+1/3'
'-y+2/3, x-y+1/3, z+1/3'
'-x+y+2/3, -x+1/3, z+1/3'
'x+1/3, y+2/3, z+2/3'
'-y+1/3, x-y+2/3, z+2/3'
'-x+y+1/3, -x+2/3, z+2/3'
'-x, -y, -z'
'y, -x+y, -z'
'x-y, x, -z'
'-x+2/3, -y+1/3, -z+1/3'
'y+2/3, -x+y+1/3, -z+1/3'
'x-y+2/3, x+1/3, -z+1/3'
'-x+1/3, -y+2/3, -z+2/3'
'y+1/3, -x+y+2/3, -z+2/3'
'x-y+1/3, x+2/3, -z+2/3'

loop_
_atom_site_label
_atom_site_type_symbol
_atom_site_fract_x
_atom_site_fract_y
_atom_site_fract_z
_atom_site_U_iso_or_equiv
_atom_site_adp_type
_atom_site_occupancy
_atom_site_symmetry_multiplicity
_atom_site_calc_flag
_atom_site_refinement_flags
_atom_site_disorder_assembly
_atom_site_disorder_group
Al1 Al 0.88960(4) 0.04511(4) 0.025430(17) 0.01618(11) Uani 1 1 d . . .
Al2 Al 1.0000 0.0000 0.07441(3) 0.01602(17) Uani 1 3 d S . .
I1 I 0.779143(9) 0.090422(9) 0.070881(4) 0.02486(6) Uani 1 1 d . . .
N1 N 1.0000 0.0000 0.14209(8) 0.0210(5) Uani 1 3 d S . .
Si1 Si 1.08366(4) 0.41815(4) 0.094946(17) 0.02372(12) Uani 1 1 d . . .
C1 C 1.03922(12) 0.13493(12) 0.04389(6) 0.0171(3) Uani 1 1 d . . .
C2 C 1.06337(13) 0.22550(12) 0.07602(6) 0.0197(3) Uani 1 1 d . . .
H2A H 1.0143 0.2005 0.1010 0.024 Uiso 1 1 calc R . .
H2B H 1.1303 0.2493 0.0894 0.024 Uiso 1 1 calc R . .
C3 C 1.06235(14) 0.31520(13) 0.05448(6) 0.0234(4) Uani 1 1 d . . .
H3A H 0.9970 0.2912 0.0394 0.028 Uiso 1 1 calc R . .
H3B H 1.1147 0.3435 0.0309 0.028 Uiso 1 1 calc R . .
C4 C 0.91762(14) 0.01469(15) 0.16055(6) 0.0281(4) Uani 1 1 d . . .
H4A H 0.9197 0.0146 0.1936 0.042 Uiso 1 1 calc R . .
H4B H 0.8529 -0.0398 0.1502 0.042 Uiso 1 1 calc R . .
H4C H 0.9265 0.0788 0.1499 0.042 Uiso 1 1 calc R . .
C5 C 0.74808(17) 0.31931(17) 0.02915(9) 0.0430(6) Uani 1 1 d . . .
C6 C 0.65234(17) 0.23771(17) 0.02897(9) 0.0429(6) Uani 1 1 d . . .
C11 C 1.0133(2) 0.36067(18) 0.14848(8) 0.0504(7) Uani 1 1 d . . .
H11A H 1.0154 0.4131 0.1679 0.076 Uiso 1 1 calc R . .
H11B H 1.0442 0.3271 0.1642 0.076 Uiso 1 1 calc R . .
H11C H 0.9436 0.3118 0.1413 0.076 Uiso 1 1 calc R . .
C12 C 1.03620(19) 0.49729(17) 0.06978(10) 0.0480(6) Uani 1 1 d . . .
H12A H 1.0685 0.5231 0.0405 0.072 Uiso 1 1 calc R . .
H12B H 1.0515 0.5534 0.0900 0.072 Uiso 1 1 calc R . .
H12C H 0.9636 0.4570 0.0656 0.072 Uiso 1 1 calc R . .
C13 C 1.21941(16) 0.49729(15) 0.10694(8) 0.0355(5) Uani 1 1 d . . .
H13A H 1.2546 0.5315 0.0792 0.053 Uiso 1 1 calc R . .
H13B H 1.2458 0.4551 0.1179 0.053 Uiso 1 1 calc R . .
H13C H 1.2295 0.5470 0.1300 0.053 Uiso 1 1 calc R . .
H6 H 0.642(2) 0.173(2) 0.0278(9) 0.054(8) Uiso 1 1 d . . .
H5 H 0.801(2) 0.3066(19) 0.0289(9) 0.049(7) Uiso 1 1 d . . .

loop_
_atom_site_aniso_label
_atom_site_aniso_U_11
_atom_site_aniso_U_22
_atom_site_aniso_U_33
_atom_site_aniso_U_23
_atom_site_aniso_U_13
_atom_site_aniso_U_12
Al1 0.0150(2) 0.0160(2) 0.0184(3) -0.00015(19) 0.00042(18) 0.0084(2)
Al2 0.0157(3) 0.0157(3) 0.0166(4) 0.000 0.000 0.00787(13)
I1 0.02509(8) 0.03231(8) 0.02494(9) 0.00090(5) 0.00466(4) 0.02015(6)
N1 0.0221(8) 0.0221(8) 0.0188(13) 0.000 0.000 0.0111(4)
Si1 0.0244(3) 0.0186(2) 0.0282(3) -0.0058(2) -0.0003(2) 0.0108(2)
C1 0.0174(8) 0.0151(8) 0.0190(8) -0.0012(6) 0.0000(6) 0.0082(6)
C2 0.0208(9) 0.0182(8) 0.0203(8) -0.0034(7) -0.0008(7) 0.0098(7)
C3 0.0285(9) 0.0189(9) 0.0230(9) -0.0010(7) 0.0007(7) 0.0120(8)
C4 0.0298(10) 0.0335(10) 0.0238(9) -0.0013(8) 0.0038(8) 0.0180(9)
C5 0.0282(11) 0.0351(12) 0.0698(17) -0.0033(11) -0.0052(11) 0.0189(10)
C6 0.0347(12) 0.0260(11) 0.0692(17) 0.0023(10) -0.0018(11) 0.0161(9)
C11 0.0544(15) 0.0366(12) 0.0432(14) -0.0122(10) 0.0185(12) 0.0099(11)
C12 0.0448(14) 0.0348(12) 0.0748(18) -0.0161(12) -0.0189(12) 0.0277(11)
C13 0.0325(11) 0.0290(11) 0.0433(12) -0.0064(9) -0.0094(9) 0.0141(9)

loop_
_atom_type_symbol
_atom_type_description
_atom_type_scat_dispersion_real
_atom_type_scat_dispersion_imag
_atom_type_scat_source
C C 0.0033 0.0016 'International Tables Vol C Tables 4.2.6.8 and 6.1.1.4'
H H 0.0000 0.0000 'International Tables Vol C Tables 4.2.6.8 and 6.1.1.4'
N N 0.0061 0.0033 'International Tables Vol C Tables 4.2.6.8 and 6.1.1.4'
Al Al 0.0645 0.0514 'International Tables Vol C Tables 4.2.6.8 and 6.1.1.4'
Si Si 0.0817 0.0704 'International Tables Vol C Tables 4.2.6.8 and 6.1.1.4'
I I -0.4742 1.8119 'International Tables Vol C Tables 4.2.6.8 and 6.1.1.4'

loop_
_geom_angle_atom_site_label_1
_geom_angle_atom_site_label_2
_geom_angle_atom_site_label_3
_geom_angle
_geom_angle_site_symmetry_1
_geom_angle_site_symmetry_3
_geom_angle_publ_flag
C1 Al1 C1 100.43(8) 12_545 2_645 ?
C1 Al1 C1 100.36(8) 12_545 . ?
C1 Al1 C1 100.82(9) 2_645 . ?
C1 Al1 I1 130.01(5) 12_545 . ?
C1 Al1 I1 110.64(5) 2_645 . ?
C1 Al1 I1 110.60(5) . . ?
C1 Al1 Al2 116.30(5) 12_545 . ?
C1 Al1 Al2 51.11(5) 2_645 . ?
C1 Al1 Al2 51.10(5) . . ?
I1 Al1 Al2 113.68(2) . . ?
C1 Al1 Al1 51.24(5) 12_545 12_545 ?
C1 Al1 Al1 50.81(5) 2_645 12_545 ?
C1 Al1 Al1 117.32(5) . 12_545 ?
I1 Al1 Al1 130.78(2) . 12_545 ?
Al2 Al1 Al1 89.149(16) . 12_545 ?
C1 Al1 Al1 51.19(5) 12_545 11_665 ?
C1 Al1 Al1 117.35(5) 2_645 11_665 ?
C1 Al1 Al1 50.80(5) . 11_665 ?
I1 Al1 Al1 130.70(2) . 11_665 ?
Al2 Al1 Al1 89.149(16) . 11_665 ?
Al1 Al1 Al1 90.14(3) 12_545 11_665 ?
N1 Al2 C1 115.99(5) . 2_645 ?
N1 Al2 C1 115.99(5) . . ?
C1 Al2 C1 102.24(6) 2_645 . ?
N1 Al2 C1 115.99(5) . 3_765 ?
C1 Al2 C1 102.24(6) 2_645 3_765 ?
C1 Al2 C1 102.24(6) . 3_765 ?
N1 Al2 Al1 124.158(19) . 2_645 ?
C1 Al2 Al1 51.86(5) 2_645 2_645 ?
C1 Al2 Al1 119.86(6) . 2_645 ?
C1 Al2 Al1 51.81(5) 3_765 2_645 ?
N1 Al2 Al1 124.158(19) . . ?
C1 Al2 Al1 51.81(5) 2_645 . ?
C1 Al2 Al1 51.87(5) . . ?
C1 Al2 Al1 119.86(6) 3_765 . ?
Al1 Al2 Al1 91.55(3) 2_645 . ?
N1 Al2 Al1 124.158(19) . 3_765 ?
C1 Al2 Al1 119.86(6) 2_645 3_765 ?
C1 Al2 Al1 51.81(5) . 3_765 ?
C1 Al2 Al1 51.87(5) 3_765 3_765 ?
Al1 Al2 Al1 91.55(3) 2_645 3_765 ?
Al1 Al2 Al1 91.55(3) . 3_765 ?
C4 N1 C4 107.52(13) 3_765 2_645 ?
C4 N1 C4 107.52(13) 3_765 . ?
C4 N1 C4 107.52(13) 2_645 . ?
C4 N1 Al2 111.35(12) 3_765 . ?
C4 N1 Al2 111.35(12) 2_645 . ?
C4 N1 Al2 111.35(12) . . ?
C13 Si1 C12 109.21(10) . . ?
C13 Si1 C11 110.20(12) . . ?
C12 Si1 C11 108.88(13) . . ?
C13 Si1 C3 109.90(9) . . ?
C12 Si1 C3 109.75(10) . . ?
C11 Si1 C3 108.88(9) . . ?
C2 C1 Al2 116.79(11) . . ?
C2 C1 Al1 119.35(11) . 11_665 ?
Al2 C1 Al1 123.84(8) . 11_665 ?
C2 C1 Al1 118.48(11) . 3_765 ?
Al2 C1 Al1 77.08(6) . 3_765 ?
Al1 C1 Al1 78.00(6) 11_665 3_765 ?
C2 C1 Al1 116.14(11) . . ?
Al2 C1 Al1 77.04(6) . . ?
Al1 C1 Al1 77.95(6) 11_665 . ?
Al1 C1 Al1 125.32(8) 3_765 . ?
C3 C2 C1 116.48(14) . . ?
C2 C3 Si1 114.90(12) . . ?
C6 C5 C6 120.1(2) 2_655 . ?
C5 C6 C5 119.9(2) 3_665 . ?

loop_
_geom_bond_atom_site_label_1
_geom_bond_atom_site_label_2
_geom_bond_distance
_geom_bond_site_symmetry_2
_geom_bond_publ_flag
Al1 C1 2.0729(18) 12_545 ?
Al1 C1 2.0839(17) 2_645 ?
Al1 C1 2.0860(17) . ?
Al1 I1 2.5297(5) . ?
Al1 Al2 2.5844(7) . ?
Al1 Al1 2.6160(7) 12_545 ?
Al1 Al1 2.6160(7) 11_665 ?
Al2 N1 2.005(3) . ?
Al2 C1 2.0639(17) 2_645 ?
Al2 C1 2.0639(17) . ?
Al2 C1 2.0639(17) 3_765 ?
Al2 Al1 2.5844(7) 2_645 ?
Al2 Al1 2.5844(7) 3_765 ?
N1 C4 1.502(2) 3_765 ?
N1 C4 1.502(2) 2_645 ?
N1 C4 1.502(2) . ?
Si1 C13 1.857(2) . ?
Si1 C12 1.865(2) . ?
Si1 C11 1.876(2) . ?
Si1 C3 1.8832(18) . ?
C1 C2 1.574(2) . ?
C1 Al1 2.0729(18) 11_665 ?
C1 Al1 2.0839(17) 3_765 ?
C2 C3 1.531(2) . ?
C5 C6 1.375(3) 2_655 ?
C5 C6 1.381(3) . ?
C6 C5 1.375(3) 3_665 ?
